data_7001691
loop_
_publ_author_name
'Liu, Cai-Ming'
'Xiong, Ming'
'Zhang, De-Qing'
'Du, Miao'
'Zhu, Dao-Ben'

_publ_section_title
;
 Two- and three-dimensional lanthanide--organic frameworks constructed
 using 1-hydro-6-oxopyridine-3-carboxylate and oxalate ligands
;
_journal_issue 29
_journal_name_full 'Dalton Transactions'
_journal_page_first 5666
_journal_paper_doi 10.1039/b903613j
_journal_year 2009
_chemical_formula_sum 'C16 H19.5 N2 O19.5 Sm2'
_chemical_formula_weight 852.54
_chemical_name_systematic
;
?
;
_space_group_IT_number 2
_symmetry_cell_setting triclinic
_symmetry_space_group_name_Hall '-P 1'
_symmetry_space_group_name_H-M 'P -1'
_atom_sites_solution_hydrogens geom
_atom_sites_solution_primary direct
_atom_sites_solution_secondary difmap
_audit_creation_method SHELXL-97
_cell_angle_alpha 85.17(3)
_cell_angle_beta 86.85(3)
_cell_angle_gamma 75.03(3)
_cell_formula_units_Z 2
_cell_length_a 8.438(2)
_cell_length_b 10.407(2)
_cell_length_c 14.408(3)
_cell_measurement_temperature 293(2)
_cell_volume 1217.2(5)
_computing_cell_refinement SMART
_computing_data_collection 'SMART (Bruker, 2000)'
_computing_data_reduction 'SAINT (Bruker, 2000)'
_computing_molecular_graphics 'SHELXL-97 (Sheldrick, 1997)'
_computing_publication_material 'SHELXL-97 (Sheldrick, 1997)'
_computing_structure_refinement 'SHELXL-97 (Sheldrick, 1997)'
_computing_structure_solution 'SHELXS-97 (Sheldrick, 1990)'
_diffrn_ambient_temperature 293(2)
_diffrn_detector_area_resol_mean '15x15 microns'
_diffrn_measured_fraction_theta_full 0.986
_diffrn_measured_fraction_theta_max 0.986
_diffrn_measurement_device_type 'CCD area dtetector'
_diffrn_measurement_method 'phi and omega scans'
_diffrn_radiation_monochromator graphite
_diffrn_radiation_source 'fine-focus sealed tube'
_diffrn_radiation_type MoK\a
_diffrn_radiation_wavelength 0.71073
_diffrn_reflns_av_R_equivalents 0.0174
_diffrn_reflns_av_sigmaI/netI 0.0296
_diffrn_reflns_limit_h_max 10
_diffrn_reflns_limit_h_min -10
_diffrn_reflns_limit_k_max 9
_diffrn_reflns_limit_k_min -12
_diffrn_reflns_limit_l_max 17
_diffrn_reflns_limit_l_min -17
_diffrn_reflns_number 7455
_diffrn_reflns_theta_full 26.00
_diffrn_reflns_theta_max 26.00
_diffrn_reflns_theta_min 2.39
_exptl_absorpt_coefficient_mu 4.875
_exptl_absorpt_correction_T_max 1.000000
_exptl_absorpt_correction_T_min 0.491836
_exptl_absorpt_correction_type 'empirical(SADABS, Sheldrick 1996)'
_exptl_crystal_density_diffrn 2.326
_exptl_crystal_density_method 'not measured'
_exptl_crystal_F_000 819
_exptl_crystal_size_max 0.40
_exptl_crystal_size_mid 0.20
_exptl_crystal_size_min 0.05
_refine_diff_density_max 1.563
_refine_diff_density_min -0.996
_refine_diff_density_rms 0.138
_refine_ls_extinction_method none
_refine_ls_goodness_of_fit_ref 1.037
_refine_ls_hydrogen_treatment constr
_refine_ls_matrix_type full
_refine_ls_number_parameters 361
_refine_ls_number_reflns 4726
_refine_ls_number_restraints 0
_refine_ls_restrained_S_all 1.037
_refine_ls_R_factor_all 0.0291
_refine_ls_R_factor_gt 0.0263
_refine_ls_shift/su_max 0.002
_refine_ls_shift/su_mean 0.000
_refine_ls_structure_factor_coef Fsqd
_refine_ls_weighting_details 'calc w=1/[\s^2^(Fo^2^)+(0.0371P)^2^+3.0026P] where P=(Fo^2^+2Fc^2^)/3'
_refine_ls_weighting_scheme calc
_refine_ls_wR_factor_gt 0.0690
_refine_ls_wR_factor_ref 0.0703
_reflns_number_gt 4314
_reflns_number_total 4726
_reflns_threshold_expression >2sigma(I)
_cod_data_source_file b903613j.txt
_cod_data_source_block Sm
_cod_depositor_comments
;
The following automatic conversions were performed:
'_symmetry_cell_setting' value 'TRICLINIC' changed to 'triclinic'
according to '/home/saulius/struct/CIF-dictionaries/cif_core.dic'
dictionary named 'cif_core.dic' version 2.4.1 from 2010-06-29.

Automatic conversion script
Id: cif_fix_enum 1527 2010-12-29 10:47:43Z saulius 
;
_cod_original_cell_volume 1217.2(4)
_cod_original_sg_symbol_H-M P-1
_cod_original_formula_sum 'C16 H19.50 N2 O19.50 Sm2'
_cod_database_code 7001691

loop_
_symmetry_equiv_pos_as_xyz
'x, y, z'
'-x, -y, -z'

loop_
_atom_site_label
_atom_site_type_symbol
_atom_site_fract_x
_atom_site_fract_y
_atom_site_fract_z
_atom_site_U_iso_or_equiv
_atom_site_adp_type
_atom_site_occupancy
_atom_site_symmetry_multiplicity
_atom_site_calc_flag
_atom_site_refinement_flags
_atom_site_disorder_assembly
_atom_site_disorder_group
Sm1 Sm 0.49518(2) -0.028007(19) 0.717537(13) 0.01617(7) Uani 1 1 d . . .
Sm2 Sm 0.81913(2) -0.205844(19) 0.929509(13) 0.01648(7) Uani 1 1 d . . .
C1 C 0.3857(6) 0.3129(4) 0.7027(3) 0.0256(9) Uani 1 1 d . . .
C2 C 0.4684(7) 0.3653(5) 0.6271(4) 0.0371(12) Uani 1 1 d . . .
H2A H 0.5053 0.3148 0.5762 0.045 Uiso 1 1 calc R . .
C3 C 0.4948(7) 0.4888(5) 0.6274(3) 0.0358(12) Uani 1 1 d . . .
H3A H 0.5522 0.5209 0.5777 0.043 Uiso 1 1 calc R . .
C4 C 0.4360(6) 0.5682(4) 0.7024(3) 0.0246(9) Uani 1 1 d . . .
C5 C 0.3541(6) 0.5185(5) 0.7742(3) 0.0309(10) Uani 1 1 d . . .
H5A H 0.3141 0.5694 0.8245 0.037 Uiso 1 1 calc R . .
C6 C 0.4622(6) 0.7054(4) 0.7039(3) 0.0251(9) Uani 1 1 d . . .
C7 C 1.0544(8) -0.2266(7) 0.4446(4) 0.0483(15) Uani 1 1 d . . .
C8 C 1.1165(6) -0.1568(5) 0.5031(3) 0.0274(10) Uani 1 1 d . . .
H8A H 1.1924 -0.1115 0.4780 0.033 Uiso 1 1 calc R . .
C9 C 1.0759(6) -0.1488(5) 0.5949(3) 0.0317(11) Uani 1 1 d . . .
H9A H 1.1249 -0.1003 0.6306 0.038 Uiso 1 1 calc R . .
C10 C 0.9638(5) -0.2112(4) 0.6354(3) 0.0233(9) Uani 1 1 d . . .
C11 C 0.8956(6) -0.2868(5) 0.5784(3) 0.0325(11) Uani 1 1 d . . .
H11A H 0.8187 -0.3308 0.6039 0.039 Uiso 1 1 calc R . .
C12 C 0.9091(5) -0.1906(4) 0.7332(3) 0.0203(8) Uani 1 1 d . . .
C13 C 0.4702(5) 0.0224(4) 0.9500(3) 0.0180(8) Uani 1 1 d . . .
C14 C 0.5917(5) -0.0010(4) 0.4994(3) 0.0196(8) Uani 1 1 d . . .
C15 C 0.9344(5) 0.0601(4) 0.9783(3) 0.0226(9) Uani 1 1 d . . .
C16 C 0.9634(5) -0.4873(4) 1.0497(3) 0.0210(9) Uani 1 1 d . . .
N1 N 0.3304(5) 0.3951(4) 0.7729(3) 0.0303(9) Uani 1 1 d . . .
H1A H 0.2771 0.3667 0.8193 0.036 Uiso 1 1 calc R . .
N2 N 0.9418(7) -0.2953(6) 0.4865(4) 0.0613(16) Uani 1 1 d . . .
H2B H 0.9016 -0.3435 0.4534 0.074 Uiso 1 1 calc R . .
O1 O 0.3581(4) 0.1994(3) 0.7095(2) 0.0312(7) Uani 1 1 d . . .
O1W O 0.2100(4) 0.0053(3) 0.7747(2) 0.0321(7) Uani 1 1 d . . .
H1WB H 0.1601 -0.0564 0.7818 0.038 Uiso 1 1 d R . .
H1WA H 0.1510 0.0843 0.7644 0.038 Uiso 1 1 d R . .
O2W O 0.7001(4) 0.0977(3) 0.7496(2) 0.0305(8) Uani 1 1 d . . .
H2WA H 0.7428 0.1032 0.8007 0.037 Uiso 1 1 d R . .
H2WB H 0.7506 0.1443 0.7139 0.037 Uiso 1 1 d R . .
O2 O 0.5104(4) 0.7601(3) 0.6317(2) 0.0313(7) Uani 1 1 d . . .
O3W O 0.6179(4) -0.3389(3) 0.9276(2) 0.0322(8) Uani 1 1 d . . .
H3WB H 0.5537 -0.3132 0.8825 0.039 Uiso 1 1 d R . .
H3WA H 0.6221 -0.4196 0.9192 0.039 Uiso 1 1 d R . .
O3 O 0.4314(4) 0.7626(3) 0.7797(2) 0.0263(7) Uani 1 1 d . . .
O4 O 1.0949(8) -0.2208(7) 0.3602(3) 0.091(2) Uani 1 1 d . . .
O4W O -0.013(2) 0.255(2) 0.7961(12) 0.333(11) Uani 1 1 d . . .
H4WA H 0.0502 0.1788 0.7864 0.399 Uiso 1 1 d R . .
H4WB H -0.0928 0.2689 0.7602 0.399 Uiso 1 1 d R . .
O5 O 0.7645(4) -0.1994(3) 0.7588(2) 0.0228(6) Uani 1 1 d . . .
O5W O 0.6738(8) -0.6084(6) 0.9488(7) 0.123(3) Uani 1 1 d . . .
H5WA H 0.7257 -0.5935 0.8985 0.147 Uiso 1 1 d R . .
H5WB H 0.6190 -0.6555 0.9261 0.147 Uiso 1 1 d R . .
O6 O 1.0007(4) -0.1652(3) 0.7912(2) 0.0263(7) Uani 1 1 d . . .
O6W O -0.126(3) 0.4406(16) 0.7339(12) 0.171(9) Uani 0.50 1 d P . .
H6WB H -0.0913 0.4859 0.7710 0.206 Uiso 0.50 1 d PR . .
H6WA H -0.2106 0.5054 0.7283 0.206 Uiso 1 1 d R . .
O7 O 0.5494(3) -0.0489(3) 0.88685(19) 0.0186(6) Uani 1 1 d . . .
O8 O 0.3540(4) 0.1197(3) 0.9380(2) 0.0278(7) Uani 1 1 d . . .
O9 O 0.6478(4) 0.0117(3) 0.5766(2) 0.0246(7) Uani 1 1 d . . .
O10 O 0.6692(4) -0.0140(3) 0.4237(2) 0.0241(7) Uani 1 1 d . . .
O11 O 0.8272(4) 0.0321(3) 0.9332(2) 0.0272(7) Uani 1 1 d . . .
O12 O 0.9474(4) 0.1732(3) 0.9921(2) 0.0296(7) Uani 1 1 d . . .
O13 O 0.8714(4) -0.3742(3) 1.0615(2) 0.0249(7) Uani 1 1 d . . .
O14 O 1.0012(4) -0.5827(3) 1.1106(2) 0.0281(7) Uani 1 1 d . . .

loop_
_atom_site_aniso_label
_atom_site_aniso_U_11
_atom_site_aniso_U_22
_atom_site_aniso_U_33
_atom_site_aniso_U_23
_atom_site_aniso_U_13
_atom_site_aniso_U_12
Sm1 0.02150(12) 0.01617(12) 0.01303(11) 0.00060(8) -0.00245(8) -0.00888(9)
Sm2 0.01791(12) 0.01461(12) 0.01654(12) -0.00015(8) -0.00240(8) -0.00341(8)
C1 0.030(2) 0.019(2) 0.029(2) -0.0013(17) -0.0032(19) -0.0061(18)
C2 0.060(4) 0.024(2) 0.030(3) -0.010(2) 0.010(2) -0.017(2)
C3 0.057(3) 0.027(3) 0.029(2) -0.003(2) 0.008(2) -0.022(2)
C4 0.029(2) 0.017(2) 0.029(2) -0.0032(17) -0.0019(18) -0.0069(18)
C5 0.038(3) 0.025(2) 0.033(3) -0.0100(19) 0.009(2) -0.015(2)
C6 0.024(2) 0.017(2) 0.035(2) 0.0021(18) -0.0089(19) -0.0073(17)
C7 0.054(4) 0.068(4) 0.035(3) -0.019(3) 0.022(3) -0.036(3)
C8 0.031(2) 0.043(3) 0.018(2) -0.0070(19) 0.0106(18) -0.028(2)
C9 0.031(3) 0.043(3) 0.027(2) -0.004(2) 0.002(2) -0.019(2)
C10 0.021(2) 0.025(2) 0.024(2) -0.0001(17) 0.0025(17) -0.0067(18)
C11 0.036(3) 0.037(3) 0.031(2) -0.009(2) 0.009(2) -0.019(2)
C12 0.023(2) 0.017(2) 0.021(2) 0.0013(16) -0.0023(17) -0.0050(16)
C13 0.020(2) 0.019(2) 0.016(2) -0.0010(16) -0.0010(16) -0.0072(17)
C14 0.027(2) 0.016(2) 0.017(2) 0.0007(15) -0.0031(17) -0.0089(17)
C15 0.021(2) 0.022(2) 0.024(2) 0.0005(17) -0.0070(17) -0.0039(18)
C16 0.018(2) 0.021(2) 0.023(2) -0.0027(17) -0.0005(17) -0.0032(17)
N1 0.041(2) 0.024(2) 0.031(2) -0.0036(16) 0.0098(18) -0.0192(18)
N2 0.072(4) 0.078(4) 0.050(3) -0.026(3) 0.015(3) -0.047(3)
O1 0.0386(19) 0.0185(16) 0.0404(19) -0.0006(14) -0.0041(15) -0.0140(14)
O1W 0.0325(18) 0.0246(17) 0.0415(19) -0.0018(14) 0.0054(15) -0.0133(14)
O2W 0.0398(19) 0.0376(19) 0.0227(16) 0.0043(14) -0.0064(14) -0.0267(16)
O2 0.045(2) 0.0242(17) 0.0291(17) 0.0022(13) -0.0019(15) -0.0182(15)
O3W 0.0340(19) 0.0264(17) 0.0390(19) 0.0067(14) -0.0117(15) -0.0135(14)
O3 0.0295(17) 0.0219(16) 0.0306(17) -0.0054(13) 0.0006(13) -0.0115(13)
O4 0.134(5) 0.143(5) 0.040(2) -0.045(3) 0.046(3) -0.115(5)
O4W 0.231(18) 0.46(3) 0.29(2) -0.12(2) -0.049(16) -0.012(19)
O5 0.0214(15) 0.0267(16) 0.0214(15) -0.0022(12) 0.0008(12) -0.0087(13)
O5W 0.080(4) 0.042(3) 0.232(9) 0.003(4) -0.020(5) 0.007(3)
O6 0.0253(16) 0.0323(18) 0.0249(16) 0.0012(13) -0.0028(13) -0.0148(14)
O6W 0.26(2) 0.089(11) 0.165(17) -0.036(11) -0.113(17) -0.006(13)
O7 0.0175(14) 0.0226(15) 0.0150(13) -0.0027(11) -0.0004(11) -0.0033(12)
O8 0.0328(18) 0.0252(17) 0.0192(15) -0.0001(12) -0.0063(13) 0.0047(14)
O9 0.0262(16) 0.0339(18) 0.0184(15) -0.0025(13) -0.0025(12) -0.0153(14)
O10 0.0240(16) 0.0352(18) 0.0148(14) -0.0006(12) -0.0010(12) -0.0109(13)
O11 0.0294(17) 0.0214(16) 0.0330(17) 0.0005(13) -0.0151(14) -0.0082(13)
O12 0.0323(18) 0.0167(16) 0.0409(19) -0.0016(13) -0.0152(15) -0.0051(13)
O13 0.0307(17) 0.0160(15) 0.0226(15) 0.0004(12) 0.0018(13) 0.0026(13)
O14 0.0349(18) 0.0202(16) 0.0223(15) 0.0050(12) 0.0033(13) 0.0024(13)

loop_
_atom_type_symbol
_atom_type_description
_atom_type_scat_dispersion_real
_atom_type_scat_dispersion_imag
_atom_type_scat_source
C C 0.0033 0.0016 'International Tables Vol C Tables 4.2.6.8 and 6.1.1.4'
H H 0.0000 0.0000 'International Tables Vol C Tables 4.2.6.8 and 6.1.1.4'
N N 0.0061 0.0033 'International Tables Vol C Tables 4.2.6.8 and 6.1.1.4'
O O 0.0106 0.0060 'International Tables Vol C Tables 4.2.6.8 and 6.1.1.4'
Sm Sm -0.1638 3.4418 'International Tables Vol C Tables 4.2.6.8 and 6.1.1.4'

loop_
_geom_angle_atom_site_label_1
_geom_angle_atom_site_label_2
_geom_angle_atom_site_label_3
_geom_angle
_geom_angle_site_symmetry_1
_geom_angle_site_symmetry_3
_geom_angle_publ_flag
O1 Sm1 O9 88.99(12) . . ?
O1 Sm1 O1W 69.01(12) . . ?
O9 Sm1 O1W 139.41(11) . . ?
O1 Sm1 O3 136.20(11) . 1_545 ?
O9 Sm1 O3 128.19(11) . 1_545 ?
O1W Sm1 O3 67.40(11) . 1_545 ?
O1 Sm1 O10 73.73(11) . 2_656 ?
O9 Sm1 O10 66.34(10) . 2_656 ?
O1W Sm1 O10 74.71(11) . 2_656 ?
O3 Sm1 O10 98.58(11) 1_545 2_656 ?
O1 Sm1 O7 96.42(11) . . ?
O9 Sm1 O7 134.95(10) . . ?
O1W Sm1 O7 82.80(11) . . ?
O3 Sm1 O7 74.18(10) 1_545 . ?
O10 Sm1 O7 157.41(10) 2_656 . ?
O1 Sm1 O2W 72.70(12) . . ?
O9 Sm1 O2W 69.81(10) . . ?
O1W Sm1 O2W 129.07(12) . . ?
O3 Sm1 O2W 136.01(11) 1_545 . ?
O10 Sm1 O2W 124.19(10) 2_656 . ?
O7 Sm1 O2W 69.36(10) . . ?
O1 Sm1 O5 144.73(11) . . ?
O9 Sm1 O5 83.06(10) . . ?
O1W Sm1 O5 134.09(10) . . ?
O3 Sm1 O5 71.38(10) 1_545 . ?
O10 Sm1 O5 131.75(10) 2_656 . ?
O7 Sm1 O5 67.09(10) . . ?
O2W Sm1 O5 72.30(11) . . ?
O1 Sm1 O2 139.70(11) . 1_545 ?
O9 Sm1 O2 78.18(10) . 1_545 ?
O1W Sm1 O2 96.62(11) . 1_545 ?
O3 Sm1 O2 51.52(10) 1_545 1_545 ?
O10 Sm1 O2 66.09(11) 2_656 1_545 ?
O7 Sm1 O2 119.69(10) . 1_545 ?
O2W Sm1 O2 134.09(12) . 1_545 ?
O5 Sm1 O2 71.91(11) . 1_545 ?
O1 Sm1 C6 145.28(12) . 1_545 ?
O9 Sm1 C6 103.11(13) . 1_545 ?
O1W Sm1 C6 81.35(13) . 1_545 ?
O3 Sm1 C6 25.99(12) 1_545 1_545 ?
O10 Sm1 C6 81.50(12) 2_656 1_545 ?
O7 Sm1 C6 97.41(12) . 1_545 ?
O2W Sm1 C6 142.02(12) . 1_545 ?
O5 Sm1 C6 69.78(11) . 1_545 ?
O2 Sm1 C6 25.54(12) 1_545 1_545 ?
O14 Sm2 O8 137.05(10) 2_747 2_657 ?
O14 Sm2 O12 86.05(11) 2_747 2_757 ?
O8 Sm2 O12 88.40(12) 2_657 2_757 ?
O14 Sm2 O13 66.55(10) 2_747 . ?
O8 Sm2 O13 71.03(10) 2_657 . ?
O12 Sm2 O13 73.55(11) 2_757 . ?
O14 Sm2 O3W 79.99(12) 2_747 . ?
O8 Sm2 O3W 81.14(12) 2_657 . ?
O12 Sm2 O3W 145.75(11) 2_757 . ?
O13 Sm2 O3W 72.20(11) . . ?
O14 Sm2 O11 139.03(11) 2_747 . ?
O8 Sm2 O11 73.65(12) 2_657 . ?
O12 Sm2 O11 65.25(10) 2_757 . ?
O13 Sm2 O11 125.49(10) . . ?
O3W Sm2 O11 139.59(11) . . ?
O14 Sm2 O7 140.68(10) 2_747 . ?
O8 Sm2 O7 65.74(10) 2_657 . ?
O12 Sm2 O7 131.71(10) 2_757 . ?
O13 Sm2 O7 127.21(10) . . ?
O3W Sm2 O7 72.55(10) . . ?
O11 Sm2 O7 68.48(10) . . ?
O14 Sm2 O5 79.36(11) 2_747 . ?
O8 Sm2 O5 132.36(10) 2_657 . ?
O12 Sm2 O5 131.06(11) 2_757 . ?
O13 Sm2 O5 136.97(10) . . ?
O3W Sm2 O5 76.83(11) . . ?
O11 Sm2 O5 97.42(10) . . ?
O7 Sm2 O5 67.50(10) . . ?
O14 Sm2 O6 71.15(11) 2_747 . ?
O8 Sm2 O6 148.76(11) 2_657 . ?
O12 Sm2 O6 79.45(11) 2_757 . ?
O13 Sm2 O6 130.65(11) . . ?
O3W Sm2 O6 123.91(11) . . ?
O11 Sm2 O6 75.12(11) . . ?
O7 Sm2 O6 101.61(10) . . ?
O5 Sm2 O6 51.62(10) . . ?
O14 Sm2 C12 70.59(11) 2_747 . ?
O8 Sm2 C12 150.98(11) 2_657 . ?
O12 Sm2 C12 105.02(12) 2_757 . ?
O13 Sm2 C12 137.13(11) . . ?
O3W Sm2 C12 99.58(12) . . ?
O11 Sm2 C12 88.54(12) . . ?
O7 Sm2 C12 86.62(11) . . ?
O5 Sm2 C12 26.22(11) . . ?
O6 Sm2 C12 25.72(11) . . ?
O1 C1 N1 118.6(4) . . ?
O1 C1 C2 125.5(4) . . ?
N1 C1 C2 115.9(4) . . ?
C3 C2 C1 120.8(5) . . ?
C3 C2 H2A 119.6 . . ?
C1 C2 H2A 119.6 . . ?
C2 C3 C4 120.5(4) . . ?
C2 C3 H3A 119.8 . . ?
C4 C3 H3A 119.8 . . ?
C5 C4 C3 118.5(4) . . ?
C5 C4 C6 120.0(4) . . ?
C3 C4 C6 121.4(4) . . ?
N1 C5 C4 120.1(4) . . ?
N1 C5 H5A 120.0 . . ?
C4 C5 H5A 120.0 . . ?
O2 C6 O3 122.1(4) . . ?
O2 C6 C4 119.8(4) . . ?
O3 C6 C4 118.1(4) . . ?
O2 C6 Sm1 63.9(2) . 1_565 ?
O3 C6 Sm1 58.2(2) . 1_565 ?
C4 C6 Sm1 175.9(3) . 1_565 ?
O4 C7 C8 118.8(5) . . ?
O4 C7 N2 125.8(5) . . ?
C8 C7 N2 115.4(5) . . ?
C9 C8 C7 124.8(4) . . ?
C9 C8 H8A 117.6 . . ?
C7 C8 H8A 117.6 . . ?
C8 C9 C10 120.4(4) . . ?
C8 C9 H9A 119.8 . . ?
C10 C9 H9A 119.8 . . ?
C9 C10 C11 117.6(4) . . ?
C9 C10 C12 119.6(4) . . ?
C11 C10 C12 122.7(4) . . ?
N2 C11 C10 120.6(4) . . ?
N2 C11 H11A 119.7 . . ?
C10 C11 H11A 119.7 . . ?
O6 C12 O5 119.7(4) . . ?
O6 C12 C10 121.8(4) . . ?
O5 C12 C10 118.5(4) . . ?
O6 C12 Sm2 60.5(2) . . ?
O5 C12 Sm2 60.5(2) . . ?
C10 C12 Sm2 168.9(3) . . ?
O8 C13 O7 126.0(4) . . ?
O8 C13 C13 119.0(5) . 2_657 ?
O7 C13 C13 115.0(4) . 2_657 ?
O10 C14 O9 126.4(4) . . ?
O10 C14 C14 117.6(4) . 2_656 ?
O9 C14 C14 116.0(5) . 2_656 ?
O12 C15 O11 127.2(4) . . ?
O12 C15 C15 116.7(5) . 2_757 ?
O11 C15 C15 116.1(5) . 2_757 ?
O13 C16 O14 126.4(4) . . ?
O13 C16 C16 116.9(5) . 2_747 ?
O14 C16 C16 116.7(5) . 2_747 ?
C5 N1 C1 124.2(4) . . ?
C5 N1 H1A 117.9 . . ?
C1 N1 H1A 117.9 . . ?
C11 N2 C7 121.3(5) . . ?
C11 N2 H2B 119.4 . . ?
C7 N2 H2B 119.4 . . ?
C1 O1 Sm1 141.3(3) . . ?
Sm1 O1W H1WB 123.9 . . ?
Sm1 O1W H1WA 114.2 . . ?
H1WB O1W H1WA 116.7 . . ?
Sm1 O2W H2WA 129.3 . . ?
Sm1 O2W H2WB 131.8 . . ?
H2WA O2W H2WB 98.8 . . ?
C6 O2 Sm1 90.5(3) . 1_565 ?
Sm2 O3W H3WB 111.9 . . ?
Sm2 O3W H3WA 135.5 . . ?
H3WB O3W H3WA 90.0 . . ?
C6 O3 Sm1 95.8(3) . 1_565 ?
H4WA O4W H4WB 107.7 . . ?
C12 O5 Sm2 93.3(2) . . ?
C12 O5 Sm1 126.2(3) . . ?
Sm2 O5 Sm1 111.12(12) . . ?
H5WA O5W H5WB 96.3 . . ?
C12 O6 Sm2 93.8(3) . . ?
H6WB O6W H6WA 87.2 . . ?
C13 O7 Sm1 128.0(2) . . ?
C13 O7 Sm2 117.1(2) . . ?
Sm1 O7 Sm2 114.12(11) . . ?
C13 O8 Sm2 119.6(3) . 2_657 ?
C14 O9 Sm1 118.7(3) . . ?
C14 O10 Sm1 116.5(3) . 2_656 ?
C15 O11 Sm2 119.6(3) . . ?
C15 O12 Sm2 121.8(3) . 2_757 ?
C16 O13 Sm2 119.5(3) . . ?
C16 O14 Sm2 120.4(3) . 2_747 ?

loop_
_geom_bond_atom_site_label_1
_geom_bond_atom_site_label_2
_geom_bond_distance
_geom_bond_site_symmetry_2
_geom_bond_publ_flag
Sm1 O1 2.346(3) . ?
Sm1 O9 2.408(3) . ?
Sm1 O1W 2.447(3) . ?
Sm1 O3 2.463(3) 1_545 ?
Sm1 O10 2.471(3) 2_656 ?
Sm1 O7 2.488(3) . ?
Sm1 O2W 2.504(3) . ?
Sm1 O5 2.564(3) . ?
Sm1 O2 2.589(3) 1_545 ?
Sm1 C6 2.883(4) 1_545 ?
Sm2 O14 2.423(3) 2_747 ?
Sm2 O8 2.426(3) 2_657 ?
Sm2 O12 2.434(3) 2_757 ?
Sm2 O13 2.452(3) . ?
Sm2 O3W 2.455(3) . ?
Sm2 O11 2.500(3) . ?
Sm2 O7 2.508(3) . ?
Sm2 O5 2.519(3) . ?
Sm2 O6 2.520(3) . ?
Sm2 C12 2.890(4) . ?
C1 O1 1.257(5) . ?
C1 N1 1.364(6) . ?
C1 C2 1.409(7) . ?
C2 C3 1.360(7) . ?
C2 H2A 0.9300 . ?
C3 C4 1.405(7) . ?
C3 H3A 0.9300 . ?
C4 C5 1.353(6) . ?
C4 C6 1.503(6) . ?
C5 N1 1.352(6) . ?
C5 H5A 0.9300 . ?
C6 O2 1.243(6) . ?
C6 O3 1.270(6) . ?
C6 Sm1 2.883(4) 1_565 ?
C7 O4 1.247(7) . ?
C7 C8 1.363(7) . ?
C7 N2 1.412(7) . ?
C8 C9 1.352(6) . ?
C8 H8A 0.9300 . ?
C9 C10 1.361(6) . ?
C9 H9A 0.9300 . ?
C10 C11 1.421(6) . ?
C10 C12 1.474(6) . ?
C11 N2 1.362(7) . ?
C11 H11A 0.9300 . ?
C12 O6 1.257(5) . ?
C12 O5 1.279(5) . ?
C13 O8 1.221(5) . ?
C13 O7 1.271(5) . ?
C13 C13 1.547(7) 2_657 ?
C14 O10 1.239(5) . ?
C14 O9 1.263(5) . ?
C14 C14 1.542(8) 2_656 ?
C15 O12 1.244(5) . ?
C15 O11 1.247(5) . ?
C15 C15 1.553(8) 2_757 ?
C16 O13 1.250(5) . ?
C16 O14 1.257(5) . ?
C16 C16 1.545(8) 2_747 ?
N1 H1A 0.8600 . ?
N2 H2B 0.8600 . ?
O1W H1WB 0.8501 . ?
O1W H1WA 0.8500 . ?
O2W H2WA 0.8501 . ?
O2W H2WB 0.8500 . ?
O2 Sm1 2.589(3) 1_565 ?
O3W H3WB 0.8500 . ?
O3W H3WA 0.8500 . ?
O3 Sm1 2.463(3) 1_565 ?
O4W H4WA 0.8500 . ?
O4W H4WB 0.8500 . ?
O5W H5WA 0.8499 . ?
O5W H5WB 0.8500 . ?
O6W H6WB 0.8500 . ?
O6W H6WA 0.8500 . ?
O8 Sm2 2.426(3) 2_657 ?
O10 Sm1 2.471(3) 2_656 ?
O12 Sm2 2.434(3) 2_757 ?
O14 Sm2 2.423(3) 2_747 ?

loop_
_geom_torsion_atom_site_label_1
_geom_torsion_atom_site_label_2
_geom_torsion_atom_site_label_3
_geom_torsion_atom_site_label_4
_geom_torsion
_geom_torsion_site_symmetry_1
_geom_torsion_site_symmetry_2
_geom_torsion_site_symmetry_3
_geom_torsion_site_symmetry_4
_geom_torsion_publ_flag
O1 C1 C2 C3 -178.7(5) . . . . ?
N1 C1 C2 C3 2.3(8) . . . . ?
C1 C2 C3 C4 -1.7(9) . . . . ?
C2 C3 C4 C5 0.5(8) . . . . ?
C2 C3 C4 C6 -179.4(5) . . . . ?
C3 C4 C5 N1 0.0(8) . . . . ?
C6 C4 C5 N1 179.9(4) . . . . ?
C5 C4 C6 O2 -167.1(5) . . . . ?
C3 C4 C6 O2 12.8(7) . . . . ?
C5 C4 C6 O3 11.9(7) . . . . ?
C3 C4 C6 O3 -168.2(5) . . . . ?
C5 C4 C6 Sm1 -13(5) . . . 1_565 ?
C3 C4 C6 Sm1 166(4) . . . 1_565 ?
O4 C7 C8 C9 176.3(7) . . . . ?
N2 C7 C8 C9 -0.9(10) . . . . ?
C7 C8 C9 C10 -1.0(9) . . . . ?
C8 C9 C10 C11 1.5(8) . . . . ?
C8 C9 C10 C12 -174.0(5) . . . . ?
C9 C10 C11 N2 -0.1(8) . . . . ?
C12 C10 C11 N2 175.3(5) . . . . ?
C9 C10 C12 O6 -29.1(7) . . . . ?
C11 C10 C12 O6 155.5(5) . . . . ?
C9 C10 C12 O5 151.0(4) . . . . ?
C11 C10 C12 O5 -24.3(6) . . . . ?
C9 C10 C12 Sm2 -127.4(14) . . . . ?
C11 C10 C12 Sm2 57.2(17) . . . . ?
O14 Sm2 C12 O6 -86.7(3) 2_747 . . . ?
O8 Sm2 C12 O6 108.6(3) 2_657 . . . ?
O12 Sm2 C12 O6 -6.5(3) 2_757 . . . ?
O13 Sm2 C12 O6 -88.3(3) . . . . ?
O3W Sm2 C12 O6 -162.4(3) . . . . ?
O11 Sm2 C12 O6 57.4(3) . . . . ?
O7 Sm2 C12 O6 125.9(3) . . . . ?
O5 Sm2 C12 O6 167.5(4) . . . . ?
O14 Sm2 C12 O5 105.8(3) 2_747 . . . ?
O8 Sm2 C12 O5 -58.9(4) 2_657 . . . ?
O12 Sm2 C12 O5 -174.0(2) 2_757 . . . ?
O13 Sm2 C12 O5 104.2(3) . . . . ?
O3W Sm2 C12 O5 30.1(3) . . . . ?
O11 Sm2 C12 O5 -110.1(2) . . . . ?
O7 Sm2 C12 O5 -41.6(2) . . . . ?
O6 Sm2 C12 O5 -167.5(4) . . . . ?
O14 Sm2 C12 C10 18.1(15) 2_747 . . . ?
O8 Sm2 C12 C10 -146.6(15) 2_657 . . . ?
O12 Sm2 C12 C10 98.3(15) 2_757 . . . ?
O13 Sm2 C12 C10 16.5(16) . . . . ?
O3W Sm2 C12 C10 -57.6(15) . . . . ?
O11 Sm2 C12 C10 162.2(15) . . . . ?
O7 Sm2 C12 C10 -129.3(15) . . . . ?
O5 Sm2 C12 C10 -87.7(16) . . . . ?
O6 Sm2 C12 C10 104.8(16) . . . . ?
C4 C5 N1 C1 0.6(8) . . . . ?
O1 C1 N1 C5 179.2(5) . . . . ?
C2 C1 N1 C5 -1.7(7) . . . . ?
C10 C11 N2 C7 -1.9(9) . . . . ?
O4 C7 N2 C11 -174.6(7) . . . . ?
C8 C7 N2 C11 2.4(10) . . . . ?
N1 C1 O1 Sm1 -118.6(5) . . . . ?
C2 C1 O1 Sm1 62.4(7) . . . . ?
O9 Sm1 O1 C1 -53.6(5) . . . . ?
O1W Sm1 O1 C1 161.3(5) . . . . ?
O3 Sm1 O1 C1 155.4(4) 1_545 . . . ?
O10 Sm1 O1 C1 -119.2(5) 2_656 . . . ?
O7 Sm1 O1 C1 81.6(5) . . . . ?
O2W Sm1 O1 C1 15.6(5) . . . . ?
O5 Sm1 O1 C1 22.9(6) . . . . ?
O2 Sm1 O1 C1 -123.9(5) 1_545 . . . ?
C6 Sm1 O1 C1 -165.5(4) 1_545 . . . ?
O3 C6 O2 Sm1 -1.0(5) . . . 1_565 ?
C4 C6 O2 Sm1 178.0(4) . . . 1_565 ?
O2 C6 O3 Sm1 1.0(5) . . . 1_565 ?
C4 C6 O3 Sm1 -177.9(3) . . . 1_565 ?
O6 C12 O5 Sm2 -12.5(4) . . . . ?
C10 C12 O5 Sm2 167.4(3) . . . . ?
O6 C12 O5 Sm1 106.8(4) . . . . ?
C10 C12 O5 Sm1 -73.3(5) . . . . ?
Sm2 C12 O5 Sm1 119.3(3) . . . . ?
O14 Sm2 O5 C12 -67.4(2) 2_747 . . . ?
O8 Sm2 O5 C12 145.8(2) 2_657 . . . ?
O12 Sm2 O5 C12 7.7(3) 2_757 . . . ?
O13 Sm2 O5 C12 -104.8(3) . . . . ?
O3W Sm2 O5 C12 -149.5(3) . . . . ?
O11 Sm2 O5 C12 71.2(3) . . . . ?
O7 Sm2 O5 C12 134.2(3) . . . . ?
O6 Sm2 O5 C12 6.9(2) . . . . ?
O14 Sm2 O5 Sm1 161.57(13) 2_747 . . . ?
O8 Sm2 O5 Sm1 14.79(19) 2_657 . . . ?
O12 Sm2 O5 Sm1 -123.30(13) 2_757 . . . ?
O13 Sm2 O5 Sm1 124.20(14) . . . . ?
O3W Sm2 O5 Sm1 79.49(13) . . . . ?
O11 Sm2 O5 Sm1 -59.81(13) . . . . ?
O7 Sm2 O5 Sm1 3.16(9) . . . . ?
O6 Sm2 O5 Sm1 -124.13(17) . . . . ?
C12 Sm2 O5 Sm1 -131.0(3) . . . . ?
O1 Sm1 O5 C12 -47.0(4) . . . . ?
O9 Sm1 O5 C12 31.3(3) . . . . ?
O1W Sm1 O5 C12 -167.4(3) . . . . ?
O3 Sm1 O5 C12 165.5(3) 1_545 . . . ?
O10 Sm1 O5 C12 80.7(3) 2_656 . . . ?
O7 Sm1 O5 C12 -114.2(3) . . . . ?
O2W Sm1 O5 C12 -39.7(3) . . . . ?
O2 Sm1 O5 C12 111.0(3) 1_545 . . . ?
C6 Sm1 O5 C12 138.0(3) 1_545 . . . ?
O1 Sm1 O5 Sm2 64.0(2) . . . . ?
O9 Sm1 O5 Sm2 142.30(13) . . . . ?
O1W Sm1 O5 Sm2 -56.40(18) . . . . ?
O3 Sm1 O5 Sm2 -83.41(12) 1_545 . . . ?
O10 Sm1 O5 Sm2 -168.28(10) 2_656 . . . ?
O7 Sm1 O5 Sm2 -3.20(9) . . . . ?
O2W Sm1 O5 Sm2 71.33(12) . . . . ?
O2 Sm1 O5 Sm2 -137.92(14) 1_545 . . . ?
C6 Sm1 O5 Sm2 -110.95(15) 1_545 . . . ?
O5 C12 O6 Sm2 12.5(4) . . . . ?
C10 C12 O6 Sm2 -167.4(4) . . . . ?
O14 Sm2 O6 C12 84.2(3) 2_747 . . . ?
O8 Sm2 O6 C12 -117.6(3) 2_657 . . . ?
O12 Sm2 O6 C12 173.7(3) 2_757 . . . ?
O13 Sm2 O6 C12 116.3(3) . . . . ?
O3W Sm2 O6 C12 21.0(3) . . . . ?
O11 Sm2 O6 C12 -119.4(3) . . . . ?
O7 Sm2 O6 C12 -55.6(3) . . . . ?
O5 Sm2 O6 C12 -7.0(2) . . . . ?
O8 C13 O7 Sm1 -3.1(6) . . . . ?
C13 C13 O7 Sm1 176.5(3) 2_657 . . . ?
O8 C13 O7 Sm2 165.9(3) . . . . ?
C13 C13 O7 Sm2 -14.6(5) 2_657 . . . ?
O1 Sm1 O7 C13 24.9(3) . . . . ?
O9 Sm1 O7 C13 119.9(3) . . . . ?
O1W Sm1 O7 C13 -42.9(3) . . . . ?
O3 Sm1 O7 C13 -111.4(3) 1_545 . . . ?
O10 Sm1 O7 C13 -37.5(5) 2_656 . . . ?
O2W Sm1 O7 C13 93.7(3) . . . . ?
O5 Sm1 O7 C13 172.5(3) . . . . ?
O2 Sm1 O7 C13 -136.4(3) 1_545 . . . ?
C6 Sm1 O7 C13 -123.2(3) 1_545 . . . ?
O1 Sm1 O7 Sm2 -144.33(13) . . . . ?
O9 Sm1 O7 Sm2 -49.33(19) . . . . ?
O1W Sm1 O7 Sm2 147.85(13) . . . . ?
O3 Sm1 O7 Sm2 79.37(13) 1_545 . . . ?
O10 Sm1 O7 Sm2 153.3(2) 2_656 . . . ?
O2W Sm1 O7 Sm2 -75.56(13) . . . . ?
O5 Sm1 O7 Sm2 3.28(10) . . . . ?
O2 Sm1 O7 Sm2 54.31(16) 1_545 . . . ?
C6 Sm1 O7 Sm2 67.60(14) 1_545 . . . ?
O14 Sm2 O7 C13 151.4(3) 2_747 . . . ?
O8 Sm2 O7 C13 15.6(3) 2_657 . . . ?
O12 Sm2 O7 C13 -48.1(3) 2_757 . . . ?
O13 Sm2 O7 C13 53.4(3) . . . . ?
O3W Sm2 O7 C13 103.6(3) . . . . ?
O11 Sm2 O7 C13 -65.5(3) . . . . ?
O5 Sm2 O7 C13 -173.8(3) . . . . ?
O6 Sm2 O7 C13 -134.3(3) . . . . ?
C12 Sm2 O7 C13 -155.3(3) . . . . ?
O14 Sm2 O7 Sm1 -38.1(2) 2_747 . . . ?
O8 Sm2 O7 Sm1 -173.93(16) 2_657 . . . ?
O12 Sm2 O7 Sm1 122.34(14) 2_757 . . . ?
O13 Sm2 O7 Sm1 -136.10(12) . . . . ?
O3W Sm2 O7 Sm1 -85.96(14) . . . . ?
O11 Sm2 O7 Sm1 104.94(14) . . . . ?
O5 Sm2 O7 Sm1 -3.33(10) . . . . ?
O6 Sm2 O7 Sm1 36.21(13) . . . . ?
C12 Sm2 O7 Sm1 15.18(13) . . . . ?
O7 C13 O8 Sm2 164.7(3) . . . 2_657 ?
C13 C13 O8 Sm2 -14.8(6) 2_657 . . 2_657 ?
O10 C14 O9 Sm1 -162.6(3) . . . . ?
C14 C14 O9 Sm1 17.8(6) 2_656 . . . ?
O1 Sm1 O9 C14 -91.3(3) . . . . ?
O1W Sm1 O9 C14 -36.1(4) . . . . ?
O3 Sm1 O9 C14 63.5(3) 1_545 . . . ?
O10 Sm1 O9 C14 -18.6(3) 2_656 . . . ?
O7 Sm1 O9 C14 170.7(3) . . . . ?
O2W Sm1 O9 C14 -163.2(3) . . . . ?
O5 Sm1 O9 C14 123.2(3) . . . . ?
O2 Sm1 O9 C14 50.3(3) 1_545 . . . ?
C6 Sm1 O9 C14 55.9(3) 1_545 . . . ?
O9 C14 O10 Sm1 -163.1(3) . . . 2_656 ?
C14 C14 O10 Sm1 16.5(6) 2_656 . . 2_656 ?
O12 C15 O11 Sm2 -174.6(4) . . . . ?
C15 C15 O11 Sm2 5.4(6) 2_757 . . . ?
O14 Sm2 O11 C15 -55.5(4) 2_747 . . . ?
O8 Sm2 O11 C15 90.1(3) 2_657 . . . ?
O12 Sm2 O11 C15 -5.8(3) 2_757 . . . ?
O13 Sm2 O11 C15 38.8(4) . . . . ?
O3W Sm2 O11 C15 143.8(3) . . . . ?
O7 Sm2 O11 C15 160.0(4) . . . . ?
O5 Sm2 O11 C15 -137.8(3) . . . . ?
O6 Sm2 O11 C15 -90.9(3) . . . . ?
C12 Sm2 O11 C15 -113.1(3) . . . . ?
O11 C15 O12 Sm2 -174.3(4) . . . 2_757 ?
C15 C15 O12 Sm2 5.7(7) 2_757 . . 2_757 ?
O14 C16 O13 Sm2 179.9(3) . . . . ?
C16 C16 O13 Sm2 -0.8(6) 2_747 . . . ?
O14 Sm2 O13 C16 0.5(3) 2_747 . . . ?
O8 Sm2 O13 C16 173.6(3) 2_657 . . . ?
O12 Sm2 O13 C16 -92.3(3) 2_757 . . . ?
O3W Sm2 O13 C16 87.1(3) . . . . ?
O11 Sm2 O13 C16 -134.0(3) . . . . ?
O7 Sm2 O13 C16 137.4(3) . . . . ?
O5 Sm2 O13 C16 41.1(4) . . . . ?
O6 Sm2 O13 C16 -32.7(4) . . . . ?
C12 Sm2 O13 C16 2.2(4) . . . . ?
O13 C16 O14 Sm2 179.5(3) . . . 2_747 ?
C16 C16 O14 Sm2 0.1(6) 2_747 . . 2_747 ?
